data_7242689
loop_
_publ_author_name
'Bendix, Jesper'
'Bechgaard, Klaus'
'Christensen, J\/orn Bolstad'

_publ_section_title
;
 A new donor for charge-transfer systems: synthesis and properties of
 2,4,7,9-tetramethyl-1,6-dithiapyrene (TMDTP) and structure of
 (TMDTP)3(PF6)2&#x00B7;2THF and TMDTP--TCNQ
;
_journal_issue 24
_journal_name_full 'RSC Advances'
_journal_page_first 14607
_journal_page_last 14614
_journal_paper_doi 10.1039/D1RA00587A
_journal_volume 11
_journal_year 2021
_chemical_formula_moiety 'C9 H8 S'
_chemical_formula_sum 'C9 H8 S'
_chemical_formula_weight 148.21
_chemical_name_systematic tetramethyldithiopyrene
_space_group_crystal_system triclinic
_space_group_IT_number 2
_space_group_name_Hall '-P 1'
_space_group_name_H-M_alt 'P -1'
_atom_sites_solution_hydrogens geom
_atom_sites_solution_primary dual
_audit_creation_date 2020-07-31
_audit_creation_method
;
Olex2 1.2
(compiled 2018.05.29 svn.r3508 for OlexSys, GUI svn.r5506)
;
_audit_update_record
;
2020-12-22 deposited with the CCDC.	2021-03-30 downloaded from the CCDC.
;
_cell_angle_alpha 105.537(3)
_cell_angle_beta 90.439(3)
_cell_angle_gamma 96.653(3)
_cell_formula_units_Z 2
_cell_length_a 3.9618(4)
_cell_length_b 9.2110(8)
_cell_length_c 9.8478(8)
_cell_measurement_reflns_used 9822
_cell_measurement_temperature 100(2)
_cell_measurement_theta_max 37.889
_cell_measurement_theta_min 2.697
_cell_volume 343.62(5)
_computing_cell_refinement 'SAINT V8.40A (?, 2016)'
_computing_data_reduction 'SAINT V8.40A (?, 2016)'
_computing_molecular_graphics 'Olex2 (Dolomanov et al., 2009)'
_computing_publication_material 'Olex2 (Dolomanov et al., 2009)'
_computing_structure_refinement 'ShelXL (Sheldrick, 2015)'
_computing_structure_solution 'ShelXT (Sheldrick, 2015)'
_diffrn_ambient_temperature 100(2)
_diffrn_measured_fraction_theta_full 0.997
_diffrn_measured_fraction_theta_max 0.999
_diffrn_measurement_device_type 'Bruker APEX-II CCD'
_diffrn_measurement_method '\f and \w scans'
_diffrn_radiation_type MoK\a
_diffrn_radiation_wavelength 0.71073
_diffrn_reflns_av_R_equivalents 0.0500
_diffrn_reflns_av_unetI/netI 0.0371
_diffrn_reflns_Laue_measured_fraction_full 0.997
_diffrn_reflns_Laue_measured_fraction_max 0.999
_diffrn_reflns_limit_h_max 6
_diffrn_reflns_limit_h_min -6
_diffrn_reflns_limit_k_max 14
_diffrn_reflns_limit_k_min -14
_diffrn_reflns_limit_l_max 15
_diffrn_reflns_limit_l_min -15
_diffrn_reflns_number 14877
_diffrn_reflns_point_group_measured_fraction_full 0.997
_diffrn_reflns_point_group_measured_fraction_max 0.999
_diffrn_reflns_theta_full 25.242
_diffrn_reflns_theta_max 33.724
_diffrn_reflns_theta_min 2.148
_diffrn_standards_number 0
_exptl_absorpt_coefficient_mu 0.373
_exptl_absorpt_correction_T_max 0.7474
_exptl_absorpt_correction_T_min 0.6760
_exptl_absorpt_correction_type multi-scan
_exptl_absorpt_process_details
'SADABS-2016/2 (Bruker,2016/2) was used for absorption correction. wR2(int) was 0.1253 before and 0.0927 after correction. The Ratio of minimum to maximum transmission is 0.9045. The \l/2 correction factor is Not present.'
_exptl_crystal_colour 'clear yellow'
_exptl_crystal_colour_lustre clear
_exptl_crystal_colour_primary yellow
_exptl_crystal_density_diffrn 1.432
_exptl_crystal_description block
_exptl_crystal_F_000 156
_exptl_crystal_size_max 0.43
_exptl_crystal_size_mid 0.191
_exptl_crystal_size_min 0.183
_refine_diff_density_max 0.547
_refine_diff_density_min -0.307
_refine_diff_density_rms 0.071
_refine_ls_extinction_method none
_refine_ls_goodness_of_fit_ref 1.078
_refine_ls_hydrogen_treatment constr
_refine_ls_matrix_type full
_refine_ls_number_parameters 93
_refine_ls_number_reflns 2736
_refine_ls_number_restraints 0
_refine_ls_restrained_S_all 1.078
_refine_ls_R_factor_all 0.0411
_refine_ls_R_factor_gt 0.0331
_refine_ls_shift/su_max 0.001
_refine_ls_shift/su_mean 0.000
_refine_ls_structure_factor_coef Fsqd
_refine_ls_weighting_details 'w=1/[\s^2^(Fo^2^)+(0.0408P)^2^+0.1158P] where P=(Fo^2^+2Fc^2^)/3'
_refine_ls_weighting_scheme calc
_refine_ls_wR_factor_gt 0.0838
_refine_ls_wR_factor_ref 0.0881
_reflns_Friedel_coverage 0.000
_reflns_number_gt 2392
_reflns_number_total 2736
_reflns_threshold_expression 'I > 2\s(I)'
_cod_data_source_file d1ra00587a2.cif
_cod_data_source_block mo_d8v4529_0m_a
_cod_database_code 7242689
_shelxl_version_number 2013-3
_shelx_space_group_comment
;
The symmetry employed for this shelxl refinement is uniquely defined
by the following loop, which should always be used as a source of
symmetry information in preference to the above space-group names.
They are only intended as comments.
;
_shelx_estimated_absorpt_t_max 0.935
_shelx_estimated_absorpt_t_min 0.856
_olex2_refinement_description
;
1. Fixed Uiso
 At 1.2 times of:
  All C(H) groups
 At 1.5 times of:
  All C(H,H,H) groups
2.a Aromatic/amide H refined with riding coordinates:
 C1(H1), C4(H4)
2.b Idealised Me refined as rotating group:
 C7(H7A,H7B,H7C), C9(H9A,H9B,H9C)
;
_olex2_exptl_crystal_mounting_method 'silicone grease on kapton loop'
_olex2_submission_special_instructions 'No special instructions were received'

loop_
_space_group_symop_operation_xyz
'x, y, z'
'-x, -y, -z'

loop_
_atom_site_label
_atom_site_type_symbol
_atom_site_fract_x
_atom_site_fract_y
_atom_site_fract_z
_atom_site_U_iso_or_equiv
_atom_site_adp_type
_atom_site_occupancy
_atom_site_site_symmetry_order
_atom_site_calc_flag
_atom_site_refinement_flags_posn
_atom_site_refinement_flags_adp
_atom_site_refinement_flags_occupancy
_atom_site_disorder_assembly
_atom_site_disorder_group
S1 S 0.65093(7) 0.57785(3) 0.85911(2) 0.01224(8) Uani 1 1 d . . . . .
C1 C 0.2118(3) 0.59929(11) 0.18350(10) 0.01187(17) Uani 1 1 d . . . . .
H1 H 0.1330 0.6335 0.1075 0.014 Uiso 1 1 calc R . . . .
C2 C 0.5352(2) 0.60006(10) 0.69381(10) 0.00894(16) Uani 1 1 d . . . . .
C3 C 0.4195(2) 0.73717(11) 0.69731(10) 0.01001(16) Uani 1 1 d . . . . .
C4 C 0.3120(2) 0.76205(10) 0.57047(10) 0.00990(16) Uani 1 1 d . . . . .
H4 H 0.2291 0.8556 0.5735 0.012 Uiso 1 1 calc R . . . .
C5 C 0.3208(2) 0.65663(10) 0.44084(10) 0.00852(16) Uani 1 1 d . . . . .
C6 C 0.2051(2) 0.69368(11) 0.31355(10) 0.00997(16) Uani 1 1 d . . . . .
C7 C 0.0767(3) 0.84439(11) 0.32753(11) 0.01372(18) Uani 1 1 d . . . . .
H7A H 0.2585 0.9266 0.3684 0.021 Uiso 1 1 calc GR . . . .
H7B H -0.1175 0.8533 0.3890 0.021 Uiso 1 1 calc GR . . . .
H7C H 0.0054 0.8514 0.2342 0.021 Uiso 1 1 calc GR . . . .
C8 C 0.4460(2) 0.51463(10) 0.43544(9) 0.00792(15) Uani 1 1 d . . . . .
C9 C 0.4090(3) 0.85841(11) 0.83400(11) 0.01419(18) Uani 1 1 d . . . . .
H9A H 0.2603 0.8188 0.8983 0.021 Uiso 1 1 calc GR . . . .
H9B H 0.3207 0.9467 0.8155 0.021 Uiso 1 1 calc GR . . . .
H9C H 0.6390 0.8887 0.8772 0.021 Uiso 1 1 calc GR . . . .

loop_
_atom_site_aniso_label
_atom_site_aniso_U_11
_atom_site_aniso_U_22
_atom_site_aniso_U_33
_atom_site_aniso_U_23
_atom_site_aniso_U_13
_atom_site_aniso_U_12
S1 0.01630(13) 0.01345(12) 0.00698(11) 0.00209(8) -0.00093(8) 0.00357(8)
C1 0.0130(4) 0.0134(4) 0.0102(4) 0.0051(3) -0.0009(3) 0.0010(3)
C2 0.0093(4) 0.0102(4) 0.0071(4) 0.0025(3) 0.0001(3) 0.0002(3)
C3 0.0106(4) 0.0099(4) 0.0090(4) 0.0017(3) 0.0009(3) 0.0012(3)
C4 0.0108(4) 0.0083(4) 0.0105(4) 0.0021(3) 0.0010(3) 0.0018(3)
C5 0.0081(4) 0.0087(3) 0.0092(4) 0.0033(3) 0.0004(3) 0.0004(3)
C6 0.0092(4) 0.0104(4) 0.0114(4) 0.0050(3) 0.0000(3) 0.0007(3)
C7 0.0153(4) 0.0118(4) 0.0158(4) 0.0062(3) -0.0010(4) 0.0030(3)
C8 0.0076(4) 0.0086(3) 0.0075(4) 0.0026(3) 0.0005(3) 0.0000(3)
C9 0.0184(5) 0.0119(4) 0.0106(4) -0.0005(3) 0.0005(3) 0.0036(3)

loop_
_atom_type_symbol
_atom_type_description
_atom_type_scat_dispersion_real
_atom_type_scat_dispersion_imag
_atom_type_scat_source
C C 0.0033 0.0016 'International Tables Vol C Tables 4.2.6.8 and 6.1.1.4'
H H 0.0000 0.0000 'International Tables Vol C Tables 4.2.6.8 and 6.1.1.4'
S S 0.1246 0.1234 'International Tables Vol C Tables 4.2.6.8 and 6.1.1.4'

loop_
_geom_angle_atom_site_label_1
_geom_angle_atom_site_label_2
_geom_angle_atom_site_label_3
_geom_angle
_geom_angle_site_symmetry_1
_geom_angle_site_symmetry_3
_geom_angle_publ_flag
C1 S1 C2 103.01(5) 2_666 . ?
C6 C1 S1 126.47(8) . 2_666 ?
C3 C2 S1 115.12(7) . . ?
C3 C2 C8 121.83(8) . 2_666 ?
C8 C2 S1 123.05(7) 2_666 . ?
C2 C3 C4 118.73(9) . . ?
C2 C3 C9 121.21(9) . . ?
C4 C3 C9 120.06(8) . . ?
C5 C4 C3 123.04(8) . . ?
C4 C5 C6 119.02(8) . . ?
C4 C5 C8 118.79(8) . . ?
C8 C5 C6 122.19(8) . . ?
C1 C6 C5 122.86(8) . . ?
C1 C6 C7 117.96(9) . . ?
C5 C6 C7 119.18(8) . . ?
C2 C8 C5 122.40(8) 2_666 . ?
C2 C8 C8 118.32(10) 2_666 2_666 ?
C5 C8 C8 119.28(10) . 2_666 ?

loop_
_geom_bond_atom_site_label_1
_geom_bond_atom_site_label_2
_geom_bond_distance
_geom_bond_site_symmetry_2
_geom_bond_publ_flag
S1 C1 1.7253(10) 2_666 ?
S1 C2 1.7580(9) . ?
C1 S1 1.7253(10) 2_666 ?
C1 C6 1.3439(14) . ?
C2 C3 1.3847(13) . ?
C2 C8 1.4286(13) 2_666 ?
C3 C4 1.4008(13) . ?
C3 C9 1.5058(14) . ?
C4 C5 1.3850(13) . ?
C5 C6 1.4679(13) . ?
C5 C8 1.4399(12) . ?
C6 C7 1.5058(13) . ?
C8 C2 1.4286(13) 2_666 ?
C8 C8 1.4403(18) 2_666 ?

loop_
_geom_torsion_atom_site_label_1
_geom_torsion_atom_site_label_2
_geom_torsion_atom_site_label_3
_geom_torsion_atom_site_label_4
_geom_torsion
_geom_torsion_site_symmetry_1
_geom_torsion_site_symmetry_2
_geom_torsion_site_symmetry_3
_geom_torsion_site_symmetry_4
_geom_torsion_publ_flag
S1 C1 C6 C5 0.42(15) 2_666 . . . ?
S1 C1 C6 C7 179.67(7) 2_666 . . . ?
S1 C2 C3 C4 -178.01(7) . . . . ?
S1 C2 C3 C9 2.15(13) . . . . ?
C1 S1 C2 C3 -178.78(7) 2_666 . . . ?
C1 S1 C2 C8 1.93(9) 2_666 . . 2_666 ?
C2 C3 C4 C5 -1.06(15) . . . . ?
C3 C4 C5 C6 -179.50(9) . . . . ?
C3 C4 C5 C8 0.02(15) . . . . ?
C4 C5 C6 C1 178.60(9) . . . . ?
C4 C5 C6 C7 -0.63(13) . . . . ?
C4 C5 C8 C2 -179.79(9) . . . 2_666 ?
C4 C5 C8 C8 0.79(16) . . . 2_666 ?
C6 C5 C8 C2 -0.28(14) . . . 2_666 ?
C6 C5 C8 C8 -179.70(10) . . . 2_666 ?
C8 C2 C3 C4 1.29(15) 2_666 . . . ?
C8 C2 C3 C9 -178.54(9) 2_666 . . . ?
C8 C5 C6 C1 -0.91(15) . . . . ?
C8 C5 C6 C7 179.86(9) . . . . ?
C9 C3 C4 C5 178.77(9) . . . . ?
